data_7025972
loop_
_publ_author_name
'Mobin, Shaikh M.'
'Srivastava, Ashwini K.'
'Mathur, Pradeep'
'Lahiri, Goutam Kumar'

_publ_section_title
;
 Reversible single-crystal to single-crystal transformations in a Hg(II)
 derivative. 1D-polymeric chain &lt;=&gt;2D-networking as a function of
 temperature.
;
_journal_issue 37
_journal_name_full 'Dalton transactions (Cambridge, England : 2003)'
_journal_page_first 8698
_journal_page_last 8705
_journal_paper_doi 10.1039/c0dt00085j
_journal_volume 39
_journal_year 2010
_chemical_formula_sum 'C7 H9 Cl4 Hg2 N O'
_chemical_formula_weight 666.13
_chemical_name_systematic
;
?
;
_space_group_IT_number 2
_symmetry_cell_setting triclinic
_symmetry_space_group_name_Hall '-P 1'
_symmetry_space_group_name_H-M 'P -1'
_atom_sites_solution_hydrogens geom
_atom_sites_solution_primary direct
_atom_sites_solution_secondary difmap
_audit_creation_method SHELXL-97
_cell_angle_alpha 75.965(14)
_cell_angle_beta 78.872(15)
_cell_angle_gamma 87.877(14)
_cell_formula_units_Z 2
_cell_length_a 7.4719(14)
_cell_length_b 9.6025(15)
_cell_length_c 9.6934(17)
_cell_measurement_reflns_used 2619
_cell_measurement_temperature 150(2)
_cell_measurement_theta_max 32.5621
_cell_measurement_theta_min 3.4455
_cell_volume 662.0(2)
_computing_cell_refinement 'CrysAlis RED, Oxford Diffraction Ltd.,'
_computing_data_collection 'CrysAlis CCD, Oxford Diffraction Ltd.,'
_computing_data_reduction 'CrysAlis RED, Oxford Diffraction Ltd.,'
_computing_molecular_graphics Ortep3
_computing_publication_material Shelx97
_computing_structure_refinement 'SHELXL-97 (Sheldrick, 1997)'
_computing_structure_solution 'SHELXS-97 (Sheldrick, 1997)'
_diffrn_ambient_temperature 150(2)
_diffrn_detector_area_resol_mean 15.9948
_diffrn_measured_fraction_theta_full 0.997
_diffrn_measured_fraction_theta_max 0.893
_diffrn_measurement_device_type 'OXFORD DIFFRACTION XCALIBUR-S'
_diffrn_measurement_method \w/q-scan
_diffrn_radiation_monochromator graphite
_diffrn_radiation_source 'Enhance (Mo) X-ray Source'
_diffrn_radiation_type MoK\a
_diffrn_radiation_wavelength 0.71073
_diffrn_reflns_av_R_equivalents 0.0240
_diffrn_reflns_av_sigmaI/netI 0.0456
_diffrn_reflns_limit_h_max 11
_diffrn_reflns_limit_h_min -11
_diffrn_reflns_limit_k_max 14
_diffrn_reflns_limit_k_min -13
_diffrn_reflns_limit_l_max 13
_diffrn_reflns_limit_l_min -13
_diffrn_reflns_number 8766
_diffrn_reflns_theta_full 25.00
_diffrn_reflns_theta_max 32.63
_diffrn_reflns_theta_min 3.46
_exptl_absorpt_coefficient_mu 23.942
_exptl_absorpt_correction_T_max 0.0815
_exptl_absorpt_correction_T_min 0.0524
_exptl_absorpt_correction_type multi-scan
_exptl_absorpt_process_details
;
CrysAlis RED, Oxford Diffraction Ltd.,
Version 1.171.31.7 (release 18-10-2006 CrysAlis171 .NET)
(compiled Oct 18 2006,16:28:17)
Empirical absorption correction using spherical harmonics,
implemented in SCALE3 ABSPACK scaling algorithm.
;
_exptl_crystal_colour colorless
_exptl_crystal_density_diffrn 3.342
_exptl_crystal_density_method 'not measured'
_exptl_crystal_description block
_exptl_crystal_F_000 588
_exptl_crystal_size_max 0.30
_exptl_crystal_size_mid 0.26
_exptl_crystal_size_min 0.21
_refine_diff_density_max 2.248
_refine_diff_density_min -3.209
_refine_diff_density_rms 0.250
_refine_ls_extinction_coef 0.0048(5)
_refine_ls_extinction_expression Fc^*^=kFc[1+0.001xFc^2^\l^3^/sin(2\q)]^-1/4^
_refine_ls_extinction_method SHELXL
_refine_ls_goodness_of_fit_ref 0.878
_refine_ls_hydrogen_treatment riding
_refine_ls_matrix_type full
_refine_ls_number_parameters 138
_refine_ls_number_reflns 4329
_refine_ls_number_restraints 0
_refine_ls_restrained_S_all 0.878
_refine_ls_R_factor_all 0.0656
_refine_ls_R_factor_gt 0.0423
_refine_ls_shift/su_max 0.001
_refine_ls_shift/su_mean 0.000
_refine_ls_structure_factor_coef Fsqd
_refine_ls_weighting_details 'calc w=1/[\s^2^(Fo^2^)+(0.0712P)^2^+0.0000P] where P=(Fo^2^+2Fc^2^)/3'
_refine_ls_weighting_scheme calc
_refine_ls_wR_factor_gt 0.1097
_refine_ls_wR_factor_ref 0.1160
_reflns_number_gt 2605
_reflns_number_total 4329
_reflns_threshold_expression >2sigma(I)
_cod_data_source_file c0dt00085j.txt
_cod_data_source_block 4
_cod_depositor_comments
;
The following automatic conversions were performed:

'_symmetry_cell_setting' value 'Triclinic' changed to 'triclinic'
according to /home/saulius/struct/CIF-dictionaries/cif_core.dic
dictionary named 'cif_core.dic' version 2.4.2 from 2011-04-26.

Automatic conversion script
Id: cif_fix_values 1891 2012-01-12 08:04:46Z andrius 
;
_cod_database_code 7025972

loop_
_symmetry_equiv_pos_as_xyz
'x, y, z'
'-x, -y, -z'

loop_
_atom_site_label
_atom_site_type_symbol
_atom_site_fract_x
_atom_site_fract_y
_atom_site_fract_z
_atom_site_U_iso_or_equiv
_atom_site_adp_type
_atom_site_occupancy
_atom_site_symmetry_multiplicity
_atom_site_calc_flag
_atom_site_refinement_flags
Hg1 Hg 0.74476(5) 0.90023(3) 0.57380(4) 0.05418(14) Uani 1 1 d .
Hg2 Hg 0.26824(4) 0.98062(3) 0.95730(4) 0.05476(14) Uani 1 1 d .
Cl1 Cl 0.8615(3) 1.0774(2) 0.6574(3) 0.0543(5) Uani 1 1 d .
Cl2 Cl 0.3625(3) 0.9356(2) 0.6824(2) 0.0483(4) Uani 1 1 d .
Cl3 Cl 0.4393(2) 1.18698(19) 0.9397(2) 0.0480(4) Uani 1 1 d .
O1 O 0.9371(10) 0.7063(8) 0.7610(8) 0.0706(18) Uani 1 1 d .
H101 H 1.0015 0.7364 0.8101 0.106 Uiso 1 1 calc R
N1 N 0.7239(8) 0.6935(6) 0.5307(7) 0.0368(12) Uani 1 1 d .
C1 C 0.7577(11) 0.6827(8) 0.3922(9) 0.0454(17) Uani 1 1 d .
H1 H 0.7748 0.7683 0.3172 0.055 Uiso 1 1 calc R
C2 C 0.7686(12) 0.5543(9) 0.3550(9) 0.053(2) Uani 1 1 d .
H2 H 0.7930 0.5503 0.2562 0.063 Uiso 1 1 calc R
C3 C 0.7436(12) 0.4301(9) 0.4640(10) 0.052(2) Uani 1 1 d .
H3 H 0.7514 0.3388 0.4417 0.063 Uiso 1 1 calc R
C4 C 0.7073(11) 0.4410(8) 0.6039(10) 0.050(2) Uani 1 1 d .
H4 H 0.6895 0.3562 0.6798 0.060 Uiso 1 1 calc R
C5 C 0.6958(10) 0.5735(7) 0.6377(8) 0.0392(15) Uani 1 1 d .
C6 C 0.6549(12) 0.5862(9) 0.7902(10) 0.057(2) Uani 1 1 d .
H6A H 0.5768 0.5042 0.8503 0.068 Uiso 1 1 calc R
H6B H 0.5862 0.6755 0.7955 0.068 Uiso 1 1 calc R
C7 C 0.8275(16) 0.5885(11) 0.8509(11) 0.069(3) Uani 1 1 d .
H7A H 0.7965 0.5998 0.9516 0.083 Uiso 1 1 calc R
H7B H 0.8944 0.4975 0.8513 0.083 Uiso 1 1 calc R
Cl4 Cl 0.0488(2) 0.7980(2) 1.0391(2) 0.0483(4) Uani 1 1 d .

loop_
_atom_site_aniso_label
_atom_site_aniso_U_11
_atom_site_aniso_U_22
_atom_site_aniso_U_33
_atom_site_aniso_U_23
_atom_site_aniso_U_13
_atom_site_aniso_U_12
Hg1 0.0757(2) 0.03730(17) 0.0532(2) -0.01709(14) -0.01135(17) -0.00870(14)
Hg2 0.04768(19) 0.04382(18) 0.0702(3) -0.00302(16) -0.01695(15) -0.00812(13)
Cl1 0.0641(11) 0.0444(10) 0.0616(14) -0.0244(9) -0.0131(10) -0.0059(9)
Cl2 0.0510(9) 0.0567(11) 0.0352(10) -0.0084(8) -0.0075(8) 0.0063(8)
Cl3 0.0458(9) 0.0372(8) 0.0611(13) -0.0097(8) -0.0130(9) 0.0003(7)
O1 0.092(5) 0.071(4) 0.057(4) -0.021(4) -0.026(4) -0.005(4)
N1 0.047(3) 0.028(3) 0.033(3) -0.008(2) -0.001(2) -0.004(2)
C1 0.062(4) 0.035(3) 0.038(4) -0.009(3) -0.008(4) -0.003(3)
C2 0.071(5) 0.053(5) 0.038(5) -0.023(4) -0.006(4) -0.003(4)
C3 0.068(5) 0.041(4) 0.048(5) -0.016(4) -0.004(4) 0.003(4)
C4 0.056(4) 0.031(3) 0.057(6) -0.007(3) -0.002(4) 0.000(3)
C5 0.049(4) 0.029(3) 0.034(4) -0.005(3) 0.003(3) -0.002(3)
C6 0.080(6) 0.039(4) 0.050(5) -0.017(4) -0.003(4) -0.004(4)
C7 0.105(8) 0.057(6) 0.049(6) -0.017(5) -0.024(5) 0.030(5)
Cl4 0.0504(9) 0.0450(9) 0.0472(11) -0.0072(8) -0.0063(8) -0.0110(8)

loop_
_atom_type_symbol
_atom_type_description
_atom_type_scat_dispersion_real
_atom_type_scat_dispersion_imag
_atom_type_scat_source
C C 0.0033 0.0016 'International Tables Vol C Tables 4.2.6.8 and 6.1.1.4'
H H 0.0000 0.0000 'International Tables Vol C Tables 4.2.6.8 and 6.1.1.4'
N N 0.0061 0.0033 'International Tables Vol C Tables 4.2.6.8 and 6.1.1.4'
O O 0.0106 0.0060 'International Tables Vol C Tables 4.2.6.8 and 6.1.1.4'
Cl Cl 0.1484 0.1585 'International Tables Vol C Tables 4.2.6.8 and 6.1.1.4'
Hg Hg -2.3894 9.2266 'International Tables Vol C Tables 4.2.6.8 and 6.1.1.4'

loop_
_geom_angle_atom_site_label_1
_geom_angle_atom_site_label_2
_geom_angle_atom_site_label_3
_geom_angle
_geom_angle_site_symmetry_1
_geom_angle_site_symmetry_3
N1 Hg1 Cl1 157.48(17) . .
N1 Hg1 Cl2 97.00(17) . 2_676
Cl1 Hg1 Cl2 101.28(7) . 2_676
N1 Hg1 Cl2 97.47(16) . .
Cl1 Hg1 Cl2 98.59(7) . .
Cl2 Hg1 Cl2 79.90(6) 2_676 .
Cl4 Hg2 Cl3 161.85(8) . .
Cl4 Hg2 Cl2 94.71(7) . .
Cl3 Hg2 Cl2 102.61(7) . .
Cl4 Hg2 Cl3 96.29(6) . 2_677
Cl3 Hg2 Cl3 87.97(6) . 2_677
Cl2 Hg2 Cl3 94.04(6) . 2_677
Hg2 Cl2 Hg1 127.27(7) . 2_676
Hg2 Cl2 Hg1 117.13(7) . .
Hg1 Cl2 Hg1 100.10(6) 2_676 .
Hg2 Cl3 Hg2 92.03(6) . 2_677
C7 O1 H101 109.5 . .
C5 N1 C1 119.3(6) . .
C5 N1 Hg1 121.7(5) . .
C1 N1 Hg1 118.7(5) . .
N1 C1 C2 122.7(7) . .
N1 C1 H1 118.6 . .
C2 C1 H1 118.6 . .
C1 C2 C3 118.6(8) . .
C1 C2 H2 120.7 . .
C3 C2 H2 120.7 . .
C4 C3 C2 118.7(8) . .
C4 C3 H3 120.7 . .
C2 C3 H3 120.7 . .
C3 C4 C5 121.2(7) . .
C3 C4 H4 119.4 . .
C5 C4 H4 119.4 . .
N1 C5 C4 119.5(7) . .
N1 C5 C6 119.0(6) . .
C4 C5 C6 121.5(7) . .
C5 C6 C7 111.9(8) . .
C5 C6 H6A 109.2 . .
C7 C6 H6A 109.2 . .
C5 C6 H6B 109.2 . .
C7 C6 H6B 109.2 . .
H6A C6 H6B 107.9 . .
O1 C7 C6 107.6(7) . .
O1 C7 H7A 110.2 . .
C6 C7 H7A 110.2 . .
O1 C7 H7B 110.2 . .
C6 C7 H7B 110.2 . .
H7A C7 H7B 108.5 . .

loop_
_geom_bond_atom_site_label_1
_geom_bond_atom_site_label_2
_geom_bond_distance
_geom_bond_site_symmetry_2
Hg1 N1 2.143(6) .
Hg1 Cl1 2.316(2) .
Hg1 Cl2 2.8408(19) 2_676
Hg1 Cl2 2.885(2) .
Hg2 Cl4 2.3300(18) .
Hg2 Cl3 2.3512(19) .
Hg2 Cl2 2.756(2) .
Hg2 Cl3 2.8575(19) 2_677
Cl2 Hg1 2.8408(19) 2_676
Cl3 Hg2 2.8575(19) 2_677
O1 C7 1.423(13) .
O1 H101 0.8400 .
N1 C5 1.343(9) .
N1 C1 1.346(10) .
C1 C2 1.362(11) .
C1 H1 0.9500 .
C2 C3 1.379(12) .
C2 H2 0.9500 .
C3 C4 1.360(13) .
C3 H3 0.9500 .
C4 C5 1.384(10) .
C4 H4 0.9500 .
C5 C6 1.484(11) .
C6 C7 1.520(14) .
C6 H6A 0.9900 .
C6 H6B 0.9900 .
C7 H7A 0.9900 .
C7 H7B 0.9900 .

loop_
_geom_torsion_atom_site_label_1
_geom_torsion_atom_site_label_2
_geom_torsion_atom_site_label_3
_geom_torsion_atom_site_label_4
_geom_torsion
_geom_torsion_site_symmetry_1
_geom_torsion_site_symmetry_4
Cl4 Hg2 Cl2 Hg1 102.23(10) . 2_676
Cl3 Hg2 Cl2 Hg1 -72.29(10) . 2_676
Cl3 Hg2 Cl2 Hg1 -161.11(9) 2_677 2_676
Cl4 Hg2 Cl2 Hg1 -128.15(8) . .
Cl3 Hg2 Cl2 Hg1 57.33(9) . .
Cl3 Hg2 Cl2 Hg1 -31.49(8) 2_677 .
N1 Hg1 Cl2 Hg2 122.68(18) . .
Cl1 Hg1 Cl2 Hg2 -41.47(9) . .
Cl2 Hg1 Cl2 Hg2 -141.49(12) 2_676 .
N1 Hg1 Cl2 Hg1 -95.82(17) . 2_676
Cl1 Hg1 Cl2 Hg1 100.02(8) . 2_676
Cl2 Hg1 Cl2 Hg1 0.0 2_676 2_676
Cl4 Hg2 Cl3 Hg2 104.1(2) . 2_677
Cl2 Hg2 Cl3 Hg2 -93.69(6) . 2_677
Cl3 Hg2 Cl3 Hg2 0.0 2_677 2_677
Cl1 Hg1 N1 C5 60.4(8) . .
Cl2 Hg1 N1 C5 -155.4(5) 2_676 .
Cl2 Hg1 N1 C5 -74.7(5) . .
Cl1 Hg1 N1 C1 -112.9(6) . .
Cl2 Hg1 N1 C1 31.2(6) 2_676 .
Cl2 Hg1 N1 C1 111.9(5) . .
C5 N1 C1 C2 -1.4(11) . .
Hg1 N1 C1 C2 172.2(6) . .
N1 C1 C2 C3 0.1(13) . .
C1 C2 C3 C4 0.6(13) . .
C2 C3 C4 C5 -0.1(12) . .
C1 N1 C5 C4 1.8(11) . .
Hg1 N1 C5 C4 -171.5(6) . .
C1 N1 C5 C6 -178.8(7) . .
Hg1 N1 C5 C6 7.9(9) . .
C3 C4 C5 N1 -1.1(12) . .
C3 C4 C5 C6 179.5(8) . .
N1 C5 C6 C7 -88.8(9) . .
C4 C5 C6 C7 90.6(10) . .
C5 C6 C7 O1 58.2(9) . .
